data_4106098
loop_
_publ_author_name
'Peng Ren'
'Oleg Vechorkin'
'Kim von Allmen'
'Rosario Scopelliti'
'Xile Hu'

_publ_section_title
;
 A Structure-Activity Study of Ni-Catalyzed Alkyl-Alkyl Kumada Coupling.
 Improved Catalysts for Coupling of Secondary Alkyl Halides
;
_journal_name_full 'Journal of the American Chemical Society'
_journal_page_first 7084
_journal_page_last 7095
_journal_paper_doi 10.1021/ja200270k
_journal_volume 133
_journal_year 2011
_chemical_formula_moiety 'C32 H30 Cl N2 Ni P, C6 H6'
_chemical_formula_sum 'C38 H36 Cl N2 Ni P'
_chemical_formula_weight 645.82
_chemical_name_systematic
; 
 ? 
;
_space_group_IT_number 14
_symmetry_cell_setting monoclinic
_symmetry_space_group_name_Hall '-P 2yn'
_symmetry_space_group_name_H-M 'P 1 21/n 1'
_atom_sites_solution_hydrogens geom
_atom_sites_solution_primary direct
_atom_sites_solution_secondary difmap
_audit_creation_method SHELXL-97
_cell_angle_alpha 90.00
_cell_angle_beta 95.92(3)
_cell_angle_gamma 90.00
_cell_formula_units_Z 4
_cell_length_a 14.755(3)
_cell_length_b 10.848(2)
_cell_length_c 20.482(4)
_cell_measurement_reflns_used 201
_cell_measurement_temperature 140(2)
_cell_measurement_theta_max 20
_cell_measurement_theta_min 3
_cell_volume 3260.9(11)
_computing_cell_refinement 'automar, marresearch, 2010'
_computing_data_collection 'marmux - Micro-beam system, marresearch, 2010'
_computing_data_reduction 'automar, marresearch, 2010'
_computing_molecular_graphics 'Bruker SHELXTL'
_computing_publication_material 'Bruker SHELXTL'
_computing_structure_refinement 'SHELXL-97 (Sheldrick, 1997)'
_computing_structure_solution 'SHELXS-97 (Sheldrick, 1990)'
_diffrn_ambient_temperature 140(2)
_diffrn_measured_fraction_theta_full 0.931
_diffrn_measured_fraction_theta_max 0.931
_diffrn_measurement_device_type marmux
_diffrn_measurement_method '\p scans'
_diffrn_radiation_monochromator graphite
_diffrn_radiation_source 'fine-focus sealed tube'
_diffrn_radiation_type MoK\a
_diffrn_radiation_wavelength 0.71073
_diffrn_reflns_av_R_equivalents 0.0518
_diffrn_reflns_av_sigmaI/netI 0.1390
_diffrn_reflns_limit_h_max 18
_diffrn_reflns_limit_h_min -18
_diffrn_reflns_limit_k_max 14
_diffrn_reflns_limit_k_min -14
_diffrn_reflns_limit_l_max 26
_diffrn_reflns_limit_l_min -26
_diffrn_reflns_number 13288
_diffrn_reflns_theta_full 27.67
_diffrn_reflns_theta_max 27.67
_diffrn_reflns_theta_min 2.13
_exptl_absorpt_coefficient_mu 0.755
_exptl_absorpt_correction_type none
_exptl_crystal_colour purple
_exptl_crystal_density_diffrn 1.315
_exptl_crystal_description prismatic
_exptl_crystal_F_000 1352
_exptl_crystal_size_max 0.20
_exptl_crystal_size_mid 0.15
_exptl_crystal_size_min 0.11
_refine_diff_density_max 0.623
_refine_diff_density_min -0.663
_refine_diff_density_rms 0.096
_refine_ls_extinction_coef 0.038(2)
_refine_ls_extinction_expression Fc^*^=kFc[1+0.001xFc^2^\l^3^/sin(2\q)]^-1/4^
_refine_ls_extinction_method SHELXL
_refine_ls_goodness_of_fit_ref 0.995
_refine_ls_hydrogen_treatment constr
_refine_ls_matrix_type full
_refine_ls_number_parameters 389
_refine_ls_number_reflns 7094
_refine_ls_number_restraints 0
_refine_ls_restrained_S_all 0.995
_refine_ls_R_factor_all 0.0739
_refine_ls_R_factor_gt 0.0542
_refine_ls_shift/su_max 0.001
_refine_ls_shift/su_mean 0.000
_refine_ls_structure_factor_coef Fsqd
_refine_ls_weighting_details 'calc w=1/[\s^2^(Fo^2^)+(0.0635P)^2^+0.0000P] where P=(Fo^2^+2Fc^2^)/3'
_refine_ls_weighting_scheme calc
_refine_ls_wR_factor_gt 0.1226
_refine_ls_wR_factor_ref 0.1320
_reflns_number_gt 5132
_reflns_number_total 7094
_reflns_threshold_expression >2sigma(I)
_cod_data_source_file ja200270k_si_009.cif
_cod_data_source_block rp500073
_cod_original_sg_symbol_H-M 'P 21/n'
_cod_database_code 4106098

loop_
_symmetry_equiv_pos_as_xyz
'x, y, z'
'-x+1/2, y+1/2, -z+1/2'
'-x, -y, -z'
'x-1/2, -y-1/2, z-1/2'

loop_
_atom_site_label
_atom_site_type_symbol
_atom_site_fract_x
_atom_site_fract_y
_atom_site_fract_z
_atom_site_U_iso_or_equiv
_atom_site_adp_type
_atom_site_occupancy
_atom_site_symmetry_multiplicity
_atom_site_calc_flag
_atom_site_refinement_flags
Ni1 Ni 0.308173(19) 0.26147(3) 0.568535(15) 0.03452(13) Uani 1 1 d .
Cl1 Cl 0.34645(5) 0.41167(6) 0.63957(3) 0.04696(18) Uani 1 1 d .
P1 P 0.29058(4) 0.10553(6) 0.64412(3) 0.03372(16) Uani 1 1 d .
N1 N 0.40973(14) 0.23059(19) 0.50863(11) 0.0370(5) Uani 1 1 d .
N2 N 0.22980(14) 0.23753(19) 0.48959(10) 0.0380(5) Uani 1 1 d .
C1 C 0.36658(16) 0.1816(2) 0.44632(12) 0.0384(5) Uani 1 1 d .
C2 C 0.41609(19) 0.1401(3) 0.39720(14) 0.0463(6) Uani 1 1 d .
H2 H 0.4807 0.1382 0.4042 0.056 Uiso 1 1 calc R
C3 C 0.3724(2) 0.1012(3) 0.33757(15) 0.0543(7) Uani 1 1 d .
H3 H 0.4063 0.0706 0.3041 0.065 Uiso 1 1 calc R
C4 C 0.2774(2) 0.1078(3) 0.32778(15) 0.0552(7) Uani 1 1 d .
H4 H 0.2466 0.0821 0.2870 0.066 Uiso 1 1 calc R
C5 C 0.22753(19) 0.1509(3) 0.37616(14) 0.0468(6) Uani 1 1 d .
H5 H 0.1631 0.1555 0.3680 0.056 Uiso 1 1 calc R
C6 C 0.27041(17) 0.1885(2) 0.43768(13) 0.0391(5) Uani 1 1 d .
C7 C 0.13420(16) 0.2429(2) 0.49109(12) 0.0384(5) Uani 1 1 d .
C8 C 0.07402(18) 0.1482(3) 0.47055(14) 0.0457(6) Uani 1 1 d .
H8 H 0.0959 0.0762 0.4510 0.055 Uiso 1 1 calc R
C9 C -0.01802(18) 0.1592(3) 0.47875(15) 0.0506(7) Uani 1 1 d .
H9 H -0.0588 0.0951 0.4637 0.061 Uiso 1 1 calc R
C10 C -0.0509(2) 0.2612(3) 0.50830(15) 0.0522(7) Uani 1 1 d .
H10 H -0.1139 0.2672 0.5139 0.063 Uiso 1 1 calc R
C11 C 0.00823(18) 0.3555(3) 0.52999(14) 0.0495(7) Uani 1 1 d .
H11 H -0.0138 0.4255 0.5513 0.059 Uiso 1 1 calc R
C12 C 0.10012(17) 0.3470(3) 0.52040(13) 0.0435(6) Uani 1 1 d .
H12 H 0.1401 0.4128 0.5340 0.052 Uiso 1 1 calc R
C13 C 0.48365(17) 0.1503(3) 0.53902(14) 0.0448(6) Uani 1 1 d .
H13A H 0.4589 0.0688 0.5476 0.067 Uiso 1 1 calc R
H13B H 0.5099 0.1870 0.5804 0.067 Uiso 1 1 calc R
H13C H 0.5311 0.1421 0.5091 0.067 Uiso 1 1 calc R
C14 C 0.4478(2) 0.3555(3) 0.49693(15) 0.0494(7) Uani 1 1 d .
H14A H 0.4932 0.3489 0.4654 0.074 Uiso 1 1 calc R
H14B H 0.4767 0.3890 0.5384 0.074 Uiso 1 1 calc R
H14C H 0.3986 0.4105 0.4793 0.074 Uiso 1 1 calc R
C15 C 0.17317(17) 0.1069(2) 0.66572(12) 0.0381(5) Uani 1 1 d .
C16 C 0.13261(18) 0.2210(3) 0.67454(14) 0.0442(6) Uani 1 1 d .
H16 H 0.1649 0.2950 0.6680 0.053 Uiso 1 1 calc R
C17 C 0.0449(2) 0.2257(3) 0.69299(15) 0.0534(7) Uani 1 1 d .
H17 H 0.0170 0.3033 0.6988 0.064 Uiso 1 1 calc R
C18 C -0.0023(2) 0.1189(3) 0.70302(16) 0.0587(8) Uani 1 1 d .
H18 H -0.0623 0.1232 0.7158 0.070 Uiso 1 1 calc R
C19 C 0.0376(2) 0.0051(3) 0.69444(16) 0.0573(8) Uani 1 1 d .
H19 H 0.0051 -0.0685 0.7014 0.069 Uiso 1 1 calc R
C20 C 0.12514(18) -0.0012(3) 0.67568(14) 0.0465(6) Uani 1 1 d .
H20 H 0.1524 -0.0791 0.6696 0.056 Uiso 1 1 calc R
C21 C 0.36035(17) 0.1127(2) 0.72294(12) 0.0363(5) Uani 1 1 d .
C22 C 0.32525(19) 0.0977(3) 0.78211(14) 0.0487(7) Uani 1 1 d .
H22 H 0.2621 0.0817 0.7828 0.058 Uiso 1 1 calc R
C23 C 0.38117(19) 0.1056(3) 0.84084(14) 0.0520(7) Uani 1 1 d .
H23 H 0.3559 0.0950 0.8813 0.062 Uiso 1 1 calc R
C24 C 0.47284(18) 0.1287(3) 0.84077(14) 0.0436(6) Uani 1 1 d .
H24 H 0.5109 0.1355 0.8809 0.052 Uiso 1 1 calc R
C25 C 0.5084(2) 0.1417(3) 0.78204(15) 0.0567(8) Uani 1 1 d .
H25 H 0.5719 0.1555 0.7816 0.068 Uiso 1 1 calc R
C26 C 0.45297(19) 0.1351(3) 0.72322(14) 0.0545(8) Uani 1 1 d .
H26 H 0.4785 0.1460 0.6829 0.065 Uiso 1 1 calc R
C27 C 0.30660(16) -0.0503(2) 0.61415(12) 0.0379(5) Uani 1 1 d .
C28 C 0.34091(18) -0.1459(2) 0.65552(14) 0.0435(6) Uani 1 1 d .
H28 H 0.3590 -0.1300 0.7006 0.052 Uiso 1 1 calc R
C29 C 0.3485(2) -0.2642(2) 0.63062(16) 0.0485(7) Uani 1 1 d .
H29 H 0.3710 -0.3292 0.6589 0.058 Uiso 1 1 calc R
C30 C 0.32361(18) -0.2876(3) 0.56524(15) 0.0492(7) Uani 1 1 d .
H30 H 0.3286 -0.3687 0.5485 0.059 Uiso 1 1 calc R
C31 C 0.29123(17) -0.1928(3) 0.52376(14) 0.0449(6) Uani 1 1 d .
H31 H 0.2749 -0.2090 0.4785 0.054 Uiso 1 1 calc R
C32 C 0.28266(16) -0.0749(2) 0.54801(13) 0.0403(5) Uani 1 1 d .
H32 H 0.2603 -0.0104 0.5193 0.048 Uiso 1 1 calc R
C33 C 0.1725(2) 0.2190(3) 0.16527(16) 0.0613(8) Uani 1 1 d .
H33 H 0.1460 0.2970 0.1725 0.074 Uiso 1 1 calc R
C34 C 0.2615(2) 0.2121(4) 0.15331(16) 0.0649(9) Uani 1 1 d .
H34 H 0.2969 0.2852 0.1529 0.078 Uiso 1 1 calc R
C35 C 0.2996(3) 0.1026(5) 0.14214(19) 0.0786(12) Uani 1 1 d .
H35 H 0.3615 0.0998 0.1335 0.094 Uiso 1 1 calc R
C36 C 0.2526(3) -0.0025(4) 0.1429(2) 0.0883(14) Uani 1 1 d .
H36 H 0.2811 -0.0787 0.1347 0.106 Uiso 1 1 calc R
C37 C 0.1612(4) 0.0000(4) 0.15572(19) 0.0888(14) Uani 1 1 d .
H37 H 0.1271 -0.0741 0.1568 0.107 Uiso 1 1 calc R
C38 C 0.1212(2) 0.1145(4) 0.16695(17) 0.0720(11) Uani 1 1 d .
H38 H 0.0593 0.1193 0.1756 0.086 Uiso 1 1 calc R

loop_
_atom_site_aniso_label
_atom_site_aniso_U_11
_atom_site_aniso_U_22
_atom_site_aniso_U_33
_atom_site_aniso_U_23
_atom_site_aniso_U_13
_atom_site_aniso_U_12
Ni1 0.0369(2) 0.03485(19) 0.03162(19) 0.00065(13) 0.00236(12) 0.00002(11)
Cl1 0.0569(4) 0.0367(3) 0.0469(4) -0.0074(3) 0.0037(3) -0.0020(2)
P1 0.0364(3) 0.0342(3) 0.0304(3) 0.0006(2) 0.0025(2) -0.0010(2)
N1 0.0368(11) 0.0388(11) 0.0353(11) 0.0032(9) 0.0041(8) -0.0020(8)
N2 0.0377(11) 0.0422(12) 0.0338(11) 0.0028(9) 0.0016(8) 0.0019(8)
C1 0.0436(13) 0.0392(13) 0.0321(13) 0.0024(10) 0.0025(10) 0.0021(10)
C2 0.0508(15) 0.0488(16) 0.0403(15) 0.0028(12) 0.0099(11) 0.0050(11)
C3 0.0676(19) 0.0594(19) 0.0372(16) -0.0029(13) 0.0111(13) 0.0092(14)
C4 0.070(2) 0.0607(19) 0.0337(15) -0.0029(13) -0.0027(13) 0.0037(14)
C5 0.0520(16) 0.0496(16) 0.0372(15) 0.0018(12) -0.0035(11) 0.0019(11)
C6 0.0458(13) 0.0378(13) 0.0335(13) 0.0050(10) 0.0027(10) 0.0015(10)
C7 0.0356(13) 0.0471(14) 0.0317(13) 0.0056(10) -0.0007(9) 0.0000(9)
C8 0.0464(15) 0.0438(15) 0.0459(16) 0.0042(12) -0.0002(11) -0.0016(10)
C9 0.0417(15) 0.0573(18) 0.0515(18) 0.0102(14) -0.0015(12) -0.0098(12)
C10 0.0394(15) 0.070(2) 0.0475(17) 0.0085(14) 0.0046(12) 0.0013(12)
C11 0.0448(15) 0.0604(18) 0.0439(16) 0.0023(13) 0.0071(12) 0.0063(12)
C12 0.0419(14) 0.0477(15) 0.0401(15) -0.0007(12) 0.0002(10) 0.0017(10)
C13 0.0379(13) 0.0529(16) 0.0437(16) 0.0005(12) 0.0044(10) 0.0049(10)
C14 0.0549(16) 0.0447(15) 0.0498(17) 0.0033(13) 0.0114(13) -0.0094(12)
C15 0.0374(13) 0.0453(14) 0.0313(13) -0.0009(10) 0.0020(9) 0.0003(9)
C16 0.0446(15) 0.0498(15) 0.0384(15) 0.0023(12) 0.0048(11) 0.0046(11)
C17 0.0478(16) 0.0638(19) 0.0492(18) 0.0057(14) 0.0088(12) 0.0122(13)
C18 0.0397(16) 0.088(2) 0.0484(18) 0.0071(16) 0.0059(12) 0.0052(14)
C19 0.0463(16) 0.073(2) 0.0532(19) 0.0072(16) 0.0065(13) -0.0117(13)
C20 0.0416(14) 0.0504(16) 0.0481(16) 0.0027(13) 0.0069(11) -0.0072(11)
C21 0.0420(13) 0.0348(12) 0.0324(13) -0.0018(10) 0.0048(9) -0.0002(9)
C22 0.0425(15) 0.0657(19) 0.0377(15) 0.0029(13) 0.0032(11) -0.0045(12)
C23 0.0494(17) 0.075(2) 0.0316(14) 0.0020(13) 0.0043(11) -0.0013(13)
C24 0.0469(15) 0.0464(15) 0.0357(14) 0.0007(11) -0.0040(11) 0.0004(10)
C25 0.0397(16) 0.086(2) 0.0429(17) 0.0023(16) -0.0022(11) -0.0071(13)
C26 0.0425(16) 0.089(2) 0.0328(15) 0.0052(15) 0.0047(11) -0.0088(13)
C27 0.0397(13) 0.0387(13) 0.0357(13) -0.0010(10) 0.0060(9) -0.0042(9)
C28 0.0512(15) 0.0382(14) 0.0411(15) 0.0027(11) 0.0041(11) -0.0007(10)
C29 0.0540(16) 0.0338(13) 0.0589(19) 0.0028(12) 0.0106(13) -0.0020(10)
C30 0.0491(15) 0.0362(14) 0.065(2) -0.0099(13) 0.0170(13) -0.0057(10)
C31 0.0438(14) 0.0491(15) 0.0428(15) -0.0126(12) 0.0086(11) -0.0092(11)
C32 0.0381(13) 0.0421(14) 0.0404(14) -0.0011(11) 0.0027(10) -0.0040(10)
C33 0.066(2) 0.071(2) 0.0461(18) 0.0072(16) 0.0014(14) 0.0145(16)
C34 0.067(2) 0.081(2) 0.0445(19) 0.0058(17) -0.0037(14) -0.0124(17)
C35 0.063(2) 0.119(4) 0.054(2) -0.008(2) 0.0082(16) 0.018(2)
C36 0.116(4) 0.080(3) 0.064(3) -0.023(2) -0.011(2) 0.031(3)
C37 0.131(4) 0.079(3) 0.050(2) 0.004(2) -0.023(2) -0.047(3)
C38 0.0471(19) 0.121(4) 0.046(2) 0.011(2) -0.0025(13) -0.0062(18)

loop_
_atom_type_symbol
_atom_type_description
_atom_type_scat_dispersion_real
_atom_type_scat_dispersion_imag
_atom_type_scat_source
C C 0.0033 0.0016 'International Tables Vol C Tables 4.2.6.8 and 6.1.1.4'
H H 0.0000 0.0000 'International Tables Vol C Tables 4.2.6.8 and 6.1.1.4'
N N 0.0061 0.0033 'International Tables Vol C Tables 4.2.6.8 and 6.1.1.4'
P P 0.1023 0.0942 'International Tables Vol C Tables 4.2.6.8 and 6.1.1.4'
Cl Cl 0.1484 0.1585 'International Tables Vol C Tables 4.2.6.8 and 6.1.1.4'
Ni Ni 0.3393 1.1124 'International Tables Vol C Tables 4.2.6.8 and 6.1.1.4'

loop_
_geom_angle_atom_site_label_1
_geom_angle_atom_site_label_2
_geom_angle_atom_site_label_3
_geom_angle
N2 Ni1 N1 83.54(9)
N2 Ni1 Cl1 138.38(7)
N1 Ni1 Cl1 111.01(6)
N2 Ni1 P1 111.47(7)
N1 Ni1 P1 114.60(6)
Cl1 Ni1 P1 97.82(3)
C27 P1 C21 104.87(11)
C27 P1 C15 104.34(11)
C21 P1 C15 104.32(12)
C27 P1 Ni1 115.04(9)
C21 P1 Ni1 117.80(8)
C15 P1 Ni1 109.16(9)
C1 N1 C13 112.8(2)
C1 N1 C14 109.0(2)
C13 N1 C14 109.1(2)
C1 N1 Ni1 107.47(15)
C13 N1 Ni1 113.24(16)
C14 N1 Ni1 104.87(17)
C6 N2 C7 123.1(2)
C6 N2 Ni1 115.63(16)
C7 N2 Ni1 119.66(17)
C2 C1 C6 121.8(3)
C2 C1 N1 122.6(2)
C6 C1 N1 115.5(2)
C1 C2 C3 120.6(3)
C1 C2 H2 119.7
C3 C2 H2 119.7
C2 C3 C4 118.6(3)
C2 C3 H3 120.7
C4 C3 H3 120.7
C5 C4 C3 121.1(3)
C5 C4 H4 119.4
C3 C4 H4 119.4
C4 C5 C6 121.2(3)
C4 C5 H5 119.4
C6 C5 H5 119.4
N2 C6 C5 127.5(2)
N2 C6 C1 115.7(2)
C5 C6 C1 116.6(2)
C8 C7 C12 118.6(2)
C8 C7 N2 124.6(2)
C12 C7 N2 116.5(2)
C9 C8 C7 120.0(3)
C9 C8 H8 120.0
C7 C8 H8 120.0
C10 C9 C8 121.1(3)
C10 C9 H9 119.5
C8 C9 H9 119.5
C9 C10 C11 119.7(3)
C9 C10 H10 120.2
C11 C10 H10 120.2
C10 C11 C12 119.7(3)
C10 C11 H11 120.2
C12 C11 H11 120.2
C11 C12 C7 120.9(3)
C11 C12 H12 119.6
C7 C12 H12 119.6
N1 C13 H13A 109.5
N1 C13 H13B 109.5
H13A C13 H13B 109.5
N1 C13 H13C 109.5
H13A C13 H13C 109.5
H13B C13 H13C 109.5
N1 C14 H14A 109.5
N1 C14 H14B 109.5
H14A C14 H14B 109.5
N1 C14 H14C 109.5
H14A C14 H14C 109.5
H14B C14 H14C 109.5
C16 C15 C20 119.7(3)
C16 C15 P1 117.9(2)
C20 C15 P1 122.4(2)
C17 C16 C15 119.6(3)
C17 C16 H16 120.2
C15 C16 H16 120.2
C18 C17 C16 120.7(3)
C18 C17 H17 119.7
C16 C17 H17 119.7
C17 C18 C19 120.1(3)
C17 C18 H18 120.0
C19 C18 H18 120.0
C20 C19 C18 119.9(3)
C20 C19 H19 120.0
C18 C19 H19 120.0
C19 C20 C15 120.0(3)
C19 C20 H20 120.0
C15 C20 H20 120.0
C22 C21 C26 118.5(2)
C22 C21 P1 123.0(2)
C26 C21 P1 118.5(2)
C21 C22 C23 120.8(3)
C21 C22 H22 119.6
C23 C22 H22 119.6
C24 C23 C22 120.4(3)
C24 C23 H23 119.8
C22 C23 H23 119.8
C25 C24 C23 119.1(3)
C25 C24 H24 120.5
C23 C24 H24 120.5
C24 C25 C26 120.9(3)
C24 C25 H25 119.5
C26 C25 H25 119.5
C25 C26 C21 120.3(3)
C25 C26 H26 119.8
C21 C26 H26 119.8
C32 C27 C28 119.1(2)
C32 C27 P1 118.5(2)
C28 C27 P1 122.3(2)
C29 C28 C27 120.0(3)
C29 C28 H28 120.0
C27 C28 H28 120.0
C30 C29 C28 120.2(3)
C30 C29 H29 119.9
C28 C29 H29 119.9
C29 C30 C31 120.1(3)
C29 C30 H30 120.0
C31 C30 H30 120.0
C32 C31 C30 120.3(3)
C32 C31 H31 119.9
C30 C31 H31 119.9
C31 C32 C27 120.3(3)
C31 C32 H32 119.9
C27 C32 H32 119.9
C34 C33 C38 120.4(4)
C34 C33 H33 119.8
C38 C33 H33 119.8
C35 C34 C33 120.4(4)
C35 C34 H34 119.8
C33 C34 H34 119.8
C36 C35 C34 121.8(4)
C36 C35 H35 119.1
C34 C35 H35 119.1
C35 C36 C37 119.8(4)
C35 C36 H36 120.1
C37 C36 H36 120.1
C36 C37 C38 118.5(4)
C36 C37 H37 120.8
C38 C37 H37 120.8
C33 C38 C37 119.1(4)
C33 C38 H38 120.4
C37 C38 H38 120.4

loop_
_geom_bond_atom_site_label_1
_geom_bond_atom_site_label_2
_geom_bond_distance
Ni1 N2 1.906(2)
Ni1 N1 2.060(2)
Ni1 Cl1 2.2184(8)
Ni1 P1 2.3256(8)
P1 C27 1.822(3)
P1 C21 1.825(3)
P1 C15 1.832(3)
N1 C1 1.466(3)
N1 C13 1.482(3)
N1 C14 1.496(3)
N2 C6 1.380(3)
N2 C7 1.415(3)
C1 C2 1.378(4)
C1 C6 1.414(3)
C2 C3 1.387(4)
C2 H2 0.9500
C3 C4 1.397(4)
C3 H3 0.9500
C4 C5 1.375(4)
C4 H4 0.9500
C5 C6 1.411(4)
C5 H5 0.9500
C7 C8 1.395(4)
C7 C12 1.396(4)
C8 C9 1.390(4)
C8 H8 0.9500
C9 C10 1.374(4)
C9 H9 0.9500
C10 C11 1.388(4)
C10 H10 0.9500
C11 C12 1.393(4)
C11 H11 0.9500
C12 H12 0.9500
C13 H13A 0.9800
C13 H13B 0.9800
C13 H13C 0.9800
C14 H14A 0.9800
C14 H14B 0.9800
C14 H14C 0.9800
C15 C16 1.394(4)
C15 C20 1.396(4)
C16 C17 1.386(4)
C16 H16 0.9500
C17 C18 1.378(5)
C17 H17 0.9500
C18 C19 1.388(5)
C18 H18 0.9500
C19 C20 1.386(4)
C19 H19 0.9500
C20 H20 0.9500
C21 C22 1.376(4)
C21 C26 1.387(4)
C22 C23 1.390(4)
C22 H22 0.9500
C23 C24 1.376(4)
C23 H23 0.9500
C24 C25 1.368(4)
C24 H24 0.9500
C25 C26 1.386(4)
C25 H25 0.9500
C26 H26 0.9500
C27 C32 1.390(4)
C27 C28 1.401(4)
C28 C29 1.390(4)
C28 H28 0.9500
C29 C30 1.375(4)
C29 H29 0.9500
C30 C31 1.387(4)
C30 H30 0.9500
C31 C32 1.383(4)
C31 H31 0.9500
C32 H32 0.9500
C33 C34 1.362(5)
C33 C38 1.365(5)
C33 H33 0.9500
C34 C35 1.344(6)
C34 H34 0.9500
C35 C36 1.335(6)
C35 H35 0.9500
C36 C37 1.400(6)
C36 H36 0.9500
C37 C38 1.405(6)
C37 H37 0.9500
C38 H38 0.9500

loop_
_geom_torsion_atom_site_label_1
_geom_torsion_atom_site_label_2
_geom_torsion_atom_site_label_3
_geom_torsion_atom_site_label_4
_geom_torsion
N2 Ni1 P1 C27 55.42(11)
N1 Ni1 P1 C27 -37.28(11)
Cl1 Ni1 P1 C27 -154.72(9)
N2 Ni1 P1 C21 179.93(11)
N1 Ni1 P1 C21 87.23(11)
Cl1 Ni1 P1 C21 -30.21(9)
N2 Ni1 P1 C15 -61.44(11)
N1 Ni1 P1 C15 -154.14(11)
Cl1 Ni1 P1 C15 88.42(9)
N2 Ni1 N1 C1 -12.56(16)
Cl1 Ni1 N1 C1 -152.24(13)
P1 Ni1 N1 C1 98.13(15)
N2 Ni1 N1 C13 -137.82(18)
Cl1 Ni1 N1 C13 82.50(17)
P1 Ni1 N1 C13 -27.13(18)
N2 Ni1 N1 C14 103.34(17)
Cl1 Ni1 N1 C14 -36.34(17)
P1 Ni1 N1 C14 -145.98(15)
N1 Ni1 N2 C6 12.83(18)
Cl1 Ni1 N2 C6 127.40(16)
P1 Ni1 N2 C6 -101.10(17)
N1 Ni1 N2 C7 178.66(19)
Cl1 Ni1 N2 C7 -66.8(2)
P1 Ni1 N2 C7 64.73(19)
C13 N1 C1 C2 -48.3(3)
C14 N1 C1 C2 73.0(3)
Ni1 N1 C1 C2 -173.8(2)
C13 N1 C1 C6 136.4(2)
C14 N1 C1 C6 -102.2(3)
Ni1 N1 C1 C6 10.9(3)
C6 C1 C2 C3 -1.3(4)
N1 C1 C2 C3 -176.3(3)
C1 C2 C3 C4 1.6(5)
C2 C3 C4 C5 -0.5(5)
C3 C4 C5 C6 -0.8(5)
C7 N2 C6 C5 8.4(4)
Ni1 N2 C6 C5 173.7(2)
C7 N2 C6 C1 -175.3(2)
Ni1 N2 C6 C1 -10.0(3)
C4 C5 C6 N2 177.5(3)
C4 C5 C6 C1 1.1(4)
C2 C1 C6 N2 -176.8(2)
N1 C1 C6 N2 -1.5(3)
C2 C1 C6 C5 -0.1(4)
N1 C1 C6 C5 175.2(2)
C6 N2 C7 C8 42.0(4)
Ni1 N2 C7 C8 -122.8(2)
C6 N2 C7 C12 -143.6(2)
Ni1 N2 C7 C12 51.7(3)
C12 C7 C8 C9 0.8(4)
N2 C7 C8 C9 175.1(3)
C7 C8 C9 C10 -1.5(4)
C8 C9 C10 C11 0.5(5)
C9 C10 C11 C12 1.3(4)
C10 C11 C12 C7 -2.1(4)
C8 C7 C12 C11 1.0(4)
N2 C7 C12 C11 -173.8(2)
C27 P1 C15 C16 -164.1(2)
C21 P1 C15 C16 86.1(2)
Ni1 P1 C15 C16 -40.6(2)
C27 P1 C15 C20 18.2(3)
C21 P1 C15 C20 -91.6(2)
Ni1 P1 C15 C20 141.7(2)
C20 C15 C16 C17 -0.1(4)
P1 C15 C16 C17 -177.9(2)
C15 C16 C17 C18 0.4(4)
C16 C17 C18 C19 -0.3(5)
C17 C18 C19 C20 -0.1(5)
C18 C19 C20 C15 0.3(5)
C16 C15 C20 C19 -0.2(4)
P1 C15 C20 C19 177.5(2)
C27 P1 C21 C22 -98.6(2)
C15 P1 C21 C22 10.8(3)
Ni1 P1 C21 C22 132.0(2)
C27 P1 C21 C26 81.9(2)
C15 P1 C21 C26 -168.7(2)
Ni1 P1 C21 C26 -47.6(3)
C26 C21 C22 C23 0.4(4)
P1 C21 C22 C23 -179.1(2)
C21 C22 C23 C24 0.0(5)
C22 C23 C24 C25 -1.0(5)
C23 C24 C25 C26 1.7(5)
C24 C25 C26 C21 -1.2(5)
C22 C21 C26 C25 0.2(5)
P1 C21 C26 C25 179.8(3)
C21 P1 C27 C32 -162.8(2)
C15 P1 C27 C32 87.8(2)
Ni1 P1 C27 C32 -31.8(2)
C21 P1 C27 C28 18.0(2)
C15 P1 C27 C28 -91.3(2)
Ni1 P1 C27 C28 149.10(19)
C32 C27 C28 C29 -1.6(4)
P1 C27 C28 C29 177.5(2)
C27 C28 C29 C30 0.9(4)
C28 C29 C30 C31 0.4(4)
C29 C30 C31 C32 -0.9(4)
C30 C31 C32 C27 0.1(4)
C28 C27 C32 C31 1.1(4)
P1 C27 C32 C31 -178.05(18)
C38 C33 C34 C35 0.9(5)
C33 C34 C35 C36 -0.6(6)
C34 C35 C36 C37 -0.1(6)
C35 C36 C37 C38 0.6(6)
C34 C33 C38 C37 -0.4(5)
C36 C37 C38 C33 -0.3(5)
